data_7122720
loop_
_publ_author_name
'Garc\'ia-Sim\'on, Cristina'
'Monferrer, Alba'
'Garcia-Borr\`as, Marc'
'Imaz, Inhar'
'Maspoch, Daniel'
'Costas, Miquel'
'Ribas, Xavi'

_publ_section_title
;
 Size-selective encapsulation of C60 and C60-derivatives within an
 adaptable naphthalene-based tetragonal prismatic supramolecular
 nanocapsule
;
_journal_name_full 'Chemical Communications'
_journal_paper_doi 10.1039/C8CC07886F
_journal_year 2018
_chemical_formula_moiety 'C248 H264 N32 O16 Pd8 Zn2'
_chemical_formula_sum 'C248 H264 N32 O16 Pd8 Zn2'
_chemical_formula_weight 4930.91
_chemical_name_systematic
;
 ?
;
_space_group_crystal_system orthorhombic
_space_group_IT_number 55
_space_group_name_Hall '-P 2bc 2'
_space_group_name_H-M_alt 'P m c b'
_symmetry_space_group_name_Hall '-P 2bc 2'
_symmetry_space_group_name_H-M 'P m c b'
_atom_sites_solution_hydrogens geom
_audit_creation_method SHELXL-2013
_audit_update_record
;
2017-07-10 deposited with the CCDC.
2018-12-12 downloaded from the CCDC.
;
_cell_angle_alpha 90
_cell_angle_beta 90
_cell_angle_gamma 90
_cell_formula_units_Z 2
_cell_length_a 26.400(6)
_cell_length_b 27.470(6)
_cell_length_c 27.690(6)
_cell_measurement_reflns_used 4852
_cell_measurement_temperature 100(2)
_cell_measurement_theta_max 20
_cell_measurement_theta_min 1
_cell_volume 20081(8)
_computing_cell_refinement 'XDS (Kabsch, 1993)'
_computing_data_collection 'M2DM bruker'
_computing_data_reduction 'XDS (Kabsch, 1993)'
_computing_molecular_graphics 'Diamond, (brandenburg, 1996)'
_computing_publication_material 'Platon, (Spek,2009)'
_computing_structure_refinement 'SHELXL-2013 (Sheldrick, 2013)'
_computing_structure_solution 'SIR2011 (POlidori 2011)'
_diffrn_ambient_temperature 100(2)
_diffrn_measured_fraction_theta_full 0.700
_diffrn_measured_fraction_theta_max 0.844
_diffrn_measurement_device_type 'PILATUS DECTRIS 6M'
_diffrn_measurement_method 'Phi scan'
_diffrn_radiation_type 'synchrotron radiation'
_diffrn_radiation_wavelength 0.69873
_diffrn_reflns_av_R_equivalents 0.0782
_diffrn_reflns_av_unetI/netI 0.0918
_diffrn_reflns_Laue_measured_fraction_full 0.700
_diffrn_reflns_Laue_measured_fraction_max 0.844
_diffrn_reflns_limit_h_max 26
_diffrn_reflns_limit_h_min -27
_diffrn_reflns_limit_k_max 24
_diffrn_reflns_limit_k_min -30
_diffrn_reflns_limit_l_max 21
_diffrn_reflns_limit_l_min -29
_diffrn_reflns_number 49214
_diffrn_reflns_point_group_measured_fraction_full 0.700
_diffrn_reflns_point_group_measured_fraction_max 0.844
_diffrn_reflns_theta_full 25.242
_diffrn_reflns_theta_max 23.623
_diffrn_reflns_theta_min 0.771
_diffrn_source 'synchrotron radiation'
_exptl_absorpt_coefficient_mu 0.506
_exptl_absorpt_correction_type none
_exptl_crystal_colour red
_exptl_crystal_density_diffrn 0.815
_exptl_crystal_description square
_exptl_crystal_F_000 6765
_exptl_crystal_size_max 0.2
_exptl_crystal_size_mid 0.18
_exptl_crystal_size_min 0.06
_refine_diff_density_max 1.104
_refine_diff_density_min -0.394
_refine_diff_density_rms 0.091
_refine_ls_extinction_method none
_refine_ls_goodness_of_fit_ref 0.860
_refine_ls_hydrogen_treatment constr
_refine_ls_matrix_type full
_refine_ls_number_parameters 628
_refine_ls_number_reflns 13031
_refine_ls_number_restraints 375
_refine_ls_restrained_S_all 1.525
_refine_ls_R_factor_all 0.1912
_refine_ls_R_factor_gt 0.1135
_refine_ls_shift/su_max 0.015
_refine_ls_shift/su_mean 0.002
_refine_ls_structure_factor_coef Fsqd
_refine_ls_weighting_details
;
 w=1/[\s^2^(Fo^2^)+(0.2000P)^2^]
 where P=(Fo^2^+2Fc^2^)/3
;
_refine_ls_weighting_scheme calc
_refine_ls_wR_factor_gt 0.3016
_refine_ls_wR_factor_ref 0.3367
_reflns_Friedel_coverage 0.000
_reflns_number_gt 4241
_reflns_number_total 13031
_reflns_threshold_expression 'I > 2\s(I)'
_cod_data_source_file c8cc07886f3.cif
_cod_data_source_block shelxl
_cod_depositor_comments
;
The following automatic conversions were performed:

'_space_group_crystal_system' value 'Orthorhombic' changed to
'orthorhombic' according to
/home/data/users/saulius/crontab/automatic-downloads/rss-feeds/RSC/lib/dictionaries/cif_core.dic
dictionary named 'cif_core.dic' version 2.4.2 from 2011-04-26.

Automatic conversion script
Id: cif_fix_values 4973 2017-02-22 13:04:09Z antanas 
;
_cod_database_code 7122720
_shelx_space_group_comment
;
The symmetry employed for this shelxl refinement is uniquely defined
by the following loop, which should always be used as a source of
symmetry information in preference to the above space-group names.
They are only intended as comments.
;
_shelxl_version_number 2013-2

loop_
_space_group_symop_operation_xyz
'x, y, z'
'-x, -y+1/2, z+1/2'
'x, -y, -z'
'-x, y+1/2, -z+1/2'
'-x, -y, -z'
'x, y-1/2, -z-1/2'
'-x, y, z'
'x, -y-1/2, z-1/2'

loop_
_atom_site_label
_atom_site_type_symbol
_atom_site_fract_x
_atom_site_fract_y
_atom_site_fract_z
_atom_site_U_iso_or_equiv
_atom_site_adp_type
_atom_site_occupancy
_atom_site_site_symmetry_order
_atom_site_calc_flag
_atom_site_refinement_flags_posn
_atom_site_refinement_flags_adp
_atom_site_refinement_flags_occupancy
Pd1 Pd 0.32454(4) 0.65855(4) 0.09444(4) 0.1719(6) Uani 1 1 d . U .
Pd2 Pd 0.31784(3) 0.89184(4) 0.30295(4) 0.1785(6) Uani 1 1 d D U .
Zn9 Zn 0.0000 0.88355(9) -0.09323(7) 0.1716(9) Uani 1 2 d S TU P
N24 N 0.3752(3) 0.9309(4) 0.2677(5) 0.199(5) Uani 1 1 d . U .
O1 O 0.2500(4) 0.6389(4) 0.0033(3) 0.199(4) Uani 1 1 d . U .
C36 C 0.0910(4) 0.9457(4) -0.1573(4) 0.139(3) Uani 1 1 d . U .
N23 N 0.3722(5) 0.8487(5) 0.3291(5) 0.192(4) Uani 1 1 d D U .
N11 N 0.3791(4) 0.6355(5) 0.1407(4) 0.179(4) Uani 1 1 d D U .
C22 C 0.3587(7) 0.5928(7) 0.1643(6) 0.242(8) Uani 1 1 d D U .
H22A H 0.3628 0.5652 0.1428 0.291 Uiso 1 1 calc R U .
H22B H 0.3788 0.5864 0.1929 0.291 Uiso 1 1 calc R U .
O23 O 0.2683(3) 0.6892(4) 0.0556(4) 0.209(4) Uani 1 1 d D U .
C99 C 0.3783(4) 0.9732(5) 0.2966(5) 0.199(5) Uani 1 1 d . U .
H99A H 0.3477 0.9917 0.2933 0.298 Uiso 1 1 calc R U .
H99B H 0.4066 0.9926 0.2864 0.298 Uiso 1 1 calc R U .
H99C H 0.3827 0.9640 0.3298 0.298 Uiso 1 1 calc R U .
C45 C 0.0397(4) 0.9591(4) -0.1667(4) 0.143(3) Uani 1 1 d . U .
C76 C 0.0930(4) 0.8044(5) -0.0512(5) 0.167(4) Uani 1 1 d D U .
C56 C 0.1320(4) 0.7710(4) -0.0333(3) 0.172(5) Uani 1 1 d DG U .
C18 C 0.2183(4) 0.7950(5) 0.3092(3) 0.225(9) Uani 1 1 d DG U .
C52 C 0.0272(4) 0.7527(7) -0.0122(6) 0.238(7) Uani 1 1 d . U .
H52 H 0.0488 0.7304 0.0025 0.286 Uiso 1 1 calc R U .
N7 N 0.0000 0.8199(4) -0.0581(4) 0.144(4) Uani 1 2 d S TU P
C125 C 0.4236(5) 0.6293(7) 0.1123(5) 0.205(6) Uani 1 1 d . U .
H12A H 0.4218 0.5983 0.0955 0.246 Uiso 1 1 calc R U .
H12B H 0.4529 0.6285 0.1334 0.246 Uiso 1 1 calc R U .
C21 C 0.3070(6) 0.5954(6) 0.1783(5) 0.212(6) Uani 1 1 d D U .
H21A H 0.3029 0.6167 0.2059 0.254 Uiso 1 1 calc R U .
H21B H 0.2943 0.5633 0.1867 0.254 Uiso 1 1 calc R U .
N61 N 0.0000 0.9352(5) -0.1435(4) 0.152(4) Uani 1 2 d S TU P
N10 N 0.2778(5) 0.6161(4) 0.1334(4) 0.179(3) Uani 1 1 d . U .
C31 C 0.1055(5) 0.8445(5) -0.0801(4) 0.164(4) Uani 1 1 d D U .
N66 N 0.2705(6) 0.8572(6) 0.3525(6) 0.238(5) Uani 1 1 d D U .
C49 C 0.0411(4) 0.7960(6) -0.0408(4) 0.177(5) Uani 1 1 d D U .
C83 C 0.4300(4) 0.6699(6) 0.0758(5) 0.205(6) Uani 1 1 d . U .
H83A H 0.4543 0.6615 0.0508 0.246 Uiso 1 1 calc R U .
H83B H 0.4397 0.7003 0.0909 0.246 Uiso 1 1 calc R U .
C29 C 0.4207(5) 0.8743(8) 0.3267(8) 0.273(11) Uani 1 1 d . U .
H29A H 0.4488 0.8515 0.3270 0.328 Uiso 1 1 calc R U .
H29B H 0.4244 0.8968 0.3534 0.328 Uiso 1 1 calc R U .
C105 C 0.3604(6) 0.8974(10) 0.1757(12) 0.420(18) Uani 1 1 d D U .
C81 C 0.2404(5) 0.6785(6) 0.0178(7) 0.227(9) Uani 1 1 d D U .
C267 C 0.3744(5) 0.8038(5) 0.3025(5) 0.207(6) Uani 1 1 d D U .
H26A H 0.3840 0.8104 0.2697 0.311 Uiso 1 1 calc R U .
H26B H 0.3417 0.7885 0.3030 0.311 Uiso 1 1 calc R U .
H26C H 0.3989 0.7826 0.3171 0.311 Uiso 1 1 calc R U .
C93 C 0.1058(4) 0.9083(5) -0.1249(4) 0.136(3) Uani 1 1 d . U .
C2 C 0.1701(4) 0.6909(4) -0.0301(3) 0.207(6) Uani 1 1 d DG U .
H2 H 0.1712 0.6592 -0.0417 0.248 Uiso 1 1 calc R U .
C126 C 0.2275(8) 0.8340(7) 0.3373(5) 0.325(17) Uani 1 1 d D U .
H128 H 0.2098 0.8264 0.3671 0.389 Uiso 1 1 calc R U .
H129 H 0.2078 0.8597 0.3223 0.389 Uiso 1 1 calc R U .
C6 C 0.3860(4) 0.6754(5) 0.1775(4) 0.189(5) Uani 1 1 d . U .
H6A H 0.3995 0.7038 0.1619 0.284 Uiso 1 1 calc R U .
H6B H 0.4090 0.6647 0.2021 0.284 Uiso 1 1 calc R U .
H6C H 0.3539 0.6832 0.1918 0.284 Uiso 1 1 calc R U .
C7 C 0.0287(3) 0.9982(4) -0.1969(4) 0.153(4) Uani 1 1 d . U .
H7 H 0.0509 1.0190 -0.2129 0.183 Uiso 1 1 calc R U .
C11 C 0.2641(6) 0.8969(7) 0.3883(5) 0.240(7) Uani 1 1 d D U .
H11A H 0.2967 0.9095 0.3971 0.361 Uiso 1 1 calc R U .
H11B H 0.2474 0.8844 0.4165 0.361 Uiso 1 1 calc R U .
H11C H 0.2440 0.9224 0.3744 0.361 Uiso 1 1 calc R U .
C84 C 0.1599(4) 0.8562(5) -0.0946(4) 0.152(4) Uani 1 1 d . U .
H84 H 0.1883 0.8385 -0.0853 0.183 Uiso 1 1 calc R U .
C34 C 0.1606(4) 0.8927(5) -0.1205(5) 0.183(5) Uani 1 1 d . U .
H34 H 0.1888 0.9074 -0.1343 0.219 Uiso 1 1 calc R U .
C9 C 0.2257(7) 0.6323(6) 0.1466(5) 0.235(7) Uani 1 1 d D U .
H9A H 0.2079 0.6421 0.1175 0.282 Uiso 1 1 calc R U .
H9B H 0.2074 0.6052 0.1607 0.282 Uiso 1 1 calc R U .
C25 C 0.3844 0.7699 0.0574 0.206(6) Uani 1 1 d . U .
N8 N 0.0770(3) 0.8792(4) -0.0996(3) 0.144(3) Uani 1 1 d D U .
C131 C 0.3830(5) 0.6433(5) 0.0120(5) 0.218(6) Uani 1 1 d D U .
H13A H 0.3515 0.6409 -0.0051 0.328 Uiso 1 1 calc R U .
H13B H 0.3948 0.6113 0.0203 0.328 Uiso 1 1 calc R U .
H13C H 0.4077 0.6592 -0.0080 0.328 Uiso 1 1 calc R U .
C127 C 0.2742(13) 0.5707(7) 0.0948(5) 0.44(2) Uani 1 1 d . U .
H131 H 0.3077 0.5599 0.0867 0.653 Uiso 1 1 calc R U .
H132 H 0.2572 0.5815 0.0661 0.653 Uiso 1 1 calc R U .
H133 H 0.2557 0.5444 0.1091 0.653 Uiso 1 1 calc R U .
C37 C 0.3714(6) 0.9284(11) 0.2106(6) 0.358(19) Uani 1 1 d D U .
H37A H 0.3486 0.9552 0.2036 0.429 Uiso 1 1 calc R U .
H37B H 0.4045 0.9401 0.2008 0.429 Uiso 1 1 calc R U .
C254 C 0.3996 0.8493 0.1214 0.194(6) Uani 1 1 d . U .
C253 C 0.3540 0.8244 0.1204 0.216(6) Uani 1 1 d D U .
C252 C 0.3487 0.7853 0.0877 0.194(5) Uani 1 1 d . U .
H252 H 0.3179 0.7690 0.0873 0.233 Uiso 1 1 calc R U .
C205 C 0.2210(6) 0.8143(5) 0.2673(4) 0.250(9) Uani 1 1 d D U .
H205 H 0.2206 0.8466 0.2572 0.300 Uiso 1 1 calc R U .
C256 C 0.3151 0.8821 0.1778 0.355(16) Uani 1 1 d D U .
H256 H 0.2886 0.8931 0.1971 0.426 Uiso 1 1 calc R U .
C251 C 0.4270 0.7922 0.0594 0.297(11) Uani 1 1 d . U .
H251 H 0.4551 0.7817 0.0421 0.357 Uiso 1 1 calc R U .
C201 C 0.2235(5) 0.6730(4) 0.2300(3) 0.280(9) Uani 1 1 d DG U .
H201 H 0.2231 0.6433 0.2461 0.336 Uiso 1 1 calc R U .
C207 C 0.2169(5) 0.7515(5) 0.3300(3) 0.282(12) Uani 1 1 d DG U .
H207 H 0.2136 0.7505 0.3635 0.338 Uiso 1 1 calc R U .
C258 C 0.4032(4) 0.8905(4) 0.1565(4) 0.254(9) Uani 1 1 d DG U .
H258 H 0.4323 0.9083 0.1632 0.305 Uiso 1 1 calc R U .
C257 C 0.4288(5) 0.8339(5) 0.0895(5) 0.367(16) Uani 1 1 d DG U .
H257 H 0.4571 0.8535 0.0846 0.441 Uiso 1 1 calc R U .
C278 C 0.2233(3) 0.7672(4) 0.1953(3) 0.252(8) Uani 1 1 d DG U .
H278 H 0.2221 0.7966 0.1787 0.302 Uiso 1 1 calc R U .
C282 C 0.3150 0.8426 0.1416 0.303(11) Uani 1 1 d . U .
H282 H 0.2837 0.8296 0.1333 0.364 Uiso 1 1 calc R U .
C301 C 0.2199(9) 0.7084(6) 0.3065(4) 0.347(17) Uani 1 1 d D U .
H301 H 0.2205 0.6774 0.3201 0.417 Uiso 1 1 calc R U .
C26 C 0.3810(5) 0.7237(8) 0.0300(5) 0.223(6) Uani 1 1 d . U .
H26D H 0.4110 0.7220 0.0098 0.268 Uiso 1 1 calc R U .
H26E H 0.3523 0.7269 0.0083 0.268 Uiso 1 1 calc R U .
N38 N 0.3754(6) 0.6716(6) 0.0561(6) 0.257(9) Uani 1 1 d D U .
C33 C 0.3570(7) 0.8399(6) 0.3781(7) 0.245(8) Uani 1 1 d D . .
H33A H 0.3610 0.8693 0.3969 0.294 Uiso 1 1 calc R U .
H33B H 0.3784 0.8149 0.3921 0.294 Uiso 1 1 calc R U .
C33A C 0.4178(8) 0.9029(7) 0.2762(6) 0.236(8) Uani 1 1 d . . .
H33C H 0.4473 0.9239 0.2739 0.284 Uiso 1 1 calc R U .
H33D H 0.4205 0.8791 0.2504 0.284 Uiso 1 1 calc R U .
C88 C 0.3019(8) 0.8235(8) 0.3796(5) 0.256(9) Uani 1 1 d . . .
H88A H 0.2989 0.7911 0.3660 0.307 Uiso 1 1 calc R U .
H88B H 0.2904 0.8222 0.4129 0.307 Uiso 1 1 calc R U .
C104 C 0.13611(19) 0.9515(2) -0.23263(17) 0.176(5) Uani 1 1 d G . .
H104 H 0.1173 0.9252 -0.2439 0.211 Uiso 1 1 calc R U .
C102 C 0.12983(16) 0.9719(2) -0.18383(17) 0.167(4) Uani 1 1 d G . .
C109 C 0.2015(2) 1.02854(18) -0.21210(17) 0.234(9) Uani 1 1 d G . .
H109 H 0.2241 1.0533 -0.2043 0.281 Uiso 1 1 calc R U .
C108 C 0.17691(18) 0.9778(2) -0.26355(16) 0.188(5) Uani 1 1 d G . .
H108 H 0.1820 0.9672 -0.2951 0.225 Uiso 1 1 calc R U .
C112 C 0.20280(18) 1.01177(19) -0.24872(17) 0.181(6) Uani 1 1 d DG . .
C111 C 0.16660(18) 1.01303(19) -0.17815(17) 0.209(6) Uani 1 1 d G . .
H111 H 0.1659 1.0297 -0.1490 0.251 Uiso 1 1 calc R U .
C272 C 0.2249(5) 0.7682(3) 0.2405(2) 0.285(11) Uani 1 1 d DG U .
C46A C 0.2421(2) 1.0347(2) -0.27606(18) 0.207(7) Uani 1 1 d DG U .
O88A O 0.2615(3) 0.9269(3) 0.26735(16) 0.183(3) Uani 1 1 d G U .
O89B O 0.25432(19) 1.0112(3) -0.31474(17) 0.193(3) Uani 1 1 d DG U .
C203 C 0.2232(2) 0.7220(3) 0.1674(2) 0.224(7) Uani 1 1 d DG U .
H203 H 0.2212 0.7267 0.1342 0.269 Uiso 1 1 calc R U .
C206 C 0.2218(5) 0.7200(4) 0.2597(2) 0.287(12) Uani 1 1 d DG U .
C4 C 0.1657(3) 0.7872(4) -0.0007(3) 0.172(4) Uani 1 1 d DG U .
H4 H 0.1649 0.8194 0.0098 0.206 Uiso 1 1 calc R U .
C3B C 0.2025(3) 0.7544(4) 0.0175(2) 0.186(5) Uani 1 1 d DG U .
H3B H 0.2259 0.7657 0.0400 0.223 Uiso 1 1 calc R U .
C10 C 0.2257(4) 0.6730(3) 0.1809(3) 0.205(6) Uani 1 1 d DG U .
C63 C 0.2052(5) 0.7059(6) 0.0031(4) 0.172(5) Uani 1 1 d D U .
C1 C 0.1299(5) 0.7251(5) -0.0479(6) 0.192(6) Uani 1 1 d . U .
H1 H 0.1043 0.7144 -0.0685 0.230 Uiso 1 1 calc R U .

loop_
_atom_site_aniso_label
_atom_site_aniso_U_11
_atom_site_aniso_U_22
_atom_site_aniso_U_33
_atom_site_aniso_U_23
_atom_site_aniso_U_13
_atom_site_aniso_U_12
Pd1 0.1328(8) 0.2100(11) 0.1730(10) 0.0185(8) -0.0292(6) -0.0036(7)
Pd2 0.1285(7) 0.2334(12) 0.1735(10) -0.0100(8) -0.0171(5) 0.0367(6)
Zn9 0.1088(12) 0.226(2) 0.1796(18) 0.0121(16) 0.000 0.000
N24 0.096(5) 0.195(10) 0.307(14) -0.075(9) -0.073(8) 0.057(7)
O1 0.136(6) 0.273(12) 0.189(8) 0.040(8) -0.056(5) 0.029(7)
C36 0.124(6) 0.170(10) 0.123(8) 0.031(7) 0.039(6) -0.011(6)
N23 0.179(9) 0.234(12) 0.163(9) -0.037(10) -0.015(8) 0.086(8)
N11 0.192(9) 0.215(10) 0.130(8) -0.024(7) -0.018(6) 0.007(8)
C22 0.262(15) 0.280(18) 0.185(15) 0.091(13) -0.040(13) 0.017(15)
O23 0.115(6) 0.242(9) 0.269(11) 0.035(8) 0.020(6) -0.030(6)
C99 0.130(8) 0.229(14) 0.237(14) -0.064(10) -0.036(8) -0.020(9)
C45 0.130(6) 0.150(9) 0.149(9) 0.044(7) -0.014(6) 0.001(6)
C76 0.127(9) 0.199(12) 0.175(12) 0.008(9) 0.000(7) 0.022(7)
C56 0.100(7) 0.213(12) 0.202(12) 0.045(10) -0.008(6) -0.008(8)
C18 0.104(9) 0.248(17) 0.32(2) 0.050(17) 0.021(14) 0.000(11)
C52 0.120(7) 0.324(19) 0.272(16) 0.130(14) 0.008(8) 0.030(9)
N7 0.100(7) 0.193(11) 0.140(9) 0.043(9) 0.000 0.000
C125 0.156(10) 0.313(18) 0.146(11) -0.030(10) -0.039(7) 0.058(12)
C21 0.256(14) 0.240(15) 0.139(10) 0.070(10) -0.046(10) -0.031(13)
N61 0.059(5) 0.222(12) 0.174(10) 0.007(7) 0.000 0.000
N10 0.194(9) 0.167(8) 0.177(9) 0.032(6) -0.037(7) 0.008(7)
C31 0.138(9) 0.213(13) 0.142(10) 0.009(8) -0.015(7) 0.061(8)
N66 0.223(13) 0.241(15) 0.251(16) 0.038(10) -0.008(11) 0.015(12)
C49 0.103(8) 0.280(15) 0.147(9) 0.059(10) -0.023(6) 0.003(8)
C83 0.112(8) 0.323(18) 0.180(12) -0.010(10) -0.028(8) 0.033(10)
C29 0.098(7) 0.39(2) 0.33(2) -0.15(2) -0.070(11) 0.096(9)
C105 0.212(19) 0.55(4) 0.50(4) 0.22(3) -0.13(2) 0.02(2)
C81 0.082(9) 0.259(19) 0.34(2) 0.000(18) -0.015(11) -0.026(13)
C267 0.209(13) 0.201(12) 0.212(14) -0.022(10) 0.005(10) 0.100(11)
C93 0.130(6) 0.157(10) 0.120(9) 0.012(7) -0.009(6) -0.014(7)
C2 0.121(8) 0.342(19) 0.157(10) -0.001(11) -0.014(7) 0.021(10)
C126 0.178(16) 0.52(4) 0.28(2) 0.19(3) -0.003(14) -0.097(19)
C6 0.162(9) 0.253(14) 0.152(10) -0.053(9) -0.045(8) 0.013(9)
C7 0.123(6) 0.185(10) 0.150(9) 0.063(8) 0.021(5) 0.010(6)
C11 0.201(14) 0.28(2) 0.235(17) 0.035(11) -0.017(12) -0.016(13)
C84 0.120(7) 0.194(12) 0.144(10) 0.023(8) 0.020(6) -0.020(8)
C34 0.111(6) 0.227(14) 0.209(13) 0.080(10) 0.012(8) -0.039(8)
C9 0.211(15) 0.326(19) 0.169(13) 0.013(11) -0.020(12) -0.067(16)
C25 0.180(11) 0.289(18) 0.147(12) 0.025(11) -0.019(9) -0.023(11)
N8 0.130(6) 0.171(8) 0.132(7) 0.068(6) -0.004(5) -0.001(6)
C131 0.181(11) 0.236(15) 0.238(15) -0.060(11) -0.029(10) 0.029(10)
C127 0.93(6) 0.262(18) 0.117(10) 0.020(10) -0.113(19) -0.30(3)
C37 0.116(10) 0.70(5) 0.262(14) 0.26(2) -0.029(13) 0.039(18)
C254 0.103(7) 0.31(2) 0.169(11) 0.048(12) 0.033(7) -0.007(8)
C253 0.146(9) 0.184(13) 0.32(2) -0.023(11) -0.015(12) 0.019(9)
C252 0.145(9) 0.190(12) 0.248(16) -0.004(9) -0.019(8) -0.015(9)
C205 0.169(12) 0.29(2) 0.29(2) -0.009(15) 0.034(16) -0.001(14)
C256 0.29(2) 0.52(4) 0.26(2) -0.11(2) 0.042(19) -0.08(3)
C251 0.269(19) 0.36(3) 0.26(2) -0.020(17) 0.096(16) -0.111(18)
C201 0.187(13) 0.40(2) 0.250(14) -0.021(17) 0.063(15) -0.070(16)
C207 0.242(17) 0.32(2) 0.28(2) 0.13(2) 0.067(16) -0.03(2)
C258 0.274(19) 0.250(18) 0.238(19) 0.075(14) -0.138(16) -0.071(15)
C257 0.45(3) 0.32(3) 0.34(3) -0.021(17) 0.23(2) -0.02(2)
C278 0.208(14) 0.294(15) 0.252(18) 0.000(13) -0.019(15) -0.030(14)
C282 0.161(13) 0.41(3) 0.34(3) -0.08(2) 0.015(14) 0.006(15)
C301 0.26(2) 0.46(4) 0.33(3) 0.00(2) 0.03(2) 0.02(3)
C26 0.131(9) 0.376(19) 0.162(12) -0.066(12) -0.035(8) 0.013(13)
N38 0.256(16) 0.236(13) 0.280(16) -0.123(12) -0.147(14) 0.148(13)
C33 0.175(15) 0.279(19) 0.28(2) -0.046(18) -0.053(15) 0.101(14)
C33A 0.25(2) 0.255(19) 0.201(15) -0.063(14) -0.045(15) -0.050(16)
C88 0.232(18) 0.38(3) 0.157(12) 0.045(15) 0.009(12) 0.099(19)
C104 0.107(7) 0.163(10) 0.258(14) -0.001(10) 0.032(8) -0.005(6)
C102 0.169(10) 0.212(13) 0.119(9) -0.005(9) 0.017(8) 0.038(9)
C109 0.119(9) 0.227(15) 0.36(3) 0.084(17) -0.036(11) -0.101(10)
C108 0.156(11) 0.252(16) 0.155(10) -0.047(10) 0.015(8) 0.002(10)
C112 0.179(12) 0.199(15) 0.165(13) -0.057(11) -0.070(10) -0.004(10)
C111 0.208(14) 0.164(12) 0.256(17) -0.087(12) -0.052(12) -0.019(10)
C272 0.229(18) 0.36(2) 0.269(19) -0.056(18) 0.097(18) -0.07(2)
C46A 0.150(12) 0.250(19) 0.220(16) -0.079(13) 0.012(10) -0.061(11)
O88A 0.124(5) 0.232(9) 0.194(7) -0.008(7) -0.001(5) 0.012(6)
O89B 0.151(6) 0.237(9) 0.192(8) -0.026(7) 0.020(5) -0.034(6)
C203 0.169(10) 0.287(16) 0.215(13) 0.005(11) -0.005(9) -0.048(14)
C206 0.158(12) 0.37(2) 0.33(3) -0.029(18) 0.038(18) -0.108(18)
C4 0.119(7) 0.191(10) 0.206(11) 0.016(8) -0.018(6) 0.003(7)
C3B 0.121(8) 0.244(15) 0.192(12) 0.004(11) -0.015(8) 0.023(9)
C10 0.110(7) 0.290(14) 0.215(13) 0.003(12) 0.027(10) -0.053(10)
C63 0.093(8) 0.269(17) 0.155(10) 0.024(11) -0.006(6) 0.014(9)
C1 0.120(8) 0.215(12) 0.240(15) 0.060(12) 0.018(8) 0.006(10)

loop_
_atom_type_symbol
_atom_type_description
_atom_type_scat_dispersion_real
_atom_type_scat_dispersion_imag
_atom_type_scat_source
C C 0.0033 0.0016 'International Tables Vol C Tables 4.2.6.8 and 6.1.1.4'
N N 0.0061 0.0033 'International Tables Vol C Tables 4.2.6.8 and 6.1.1.4'
O O 0.0106 0.0060 'International Tables Vol C Tables 4.2.6.8 and 6.1.1.4'
Pd Pd -0.9988 1.0072 'International Tables Vol C Tables 4.2.6.8 and 6.1.1.4'
Zn Zn 0.2839 1.4301 'International Tables Vol C Tables 4.2.6.8 and 6.1.1.4'
F F 0.0171 0.0103 'International Tables Vol C Tables 4.2.6.8 and 6.1.1.4'
S S 0.1246 0.1234 'International Tables Vol C Tables 4.2.6.8 and 6.1.1.4'
H H 0.0000 0.0000 'International Tables Vol C Tables 4.2.6.8 and 6.1.1.4'

loop_
_geom_angle_atom_site_label_1
_geom_angle_atom_site_label_2
_geom_angle_atom_site_label_3
_geom_angle
_geom_angle_site_symmetry_1
_geom_angle_site_symmetry_3
N38 Pd1 O23 99.0(5) . .
N38 Pd1 N11 84.4(5) . .
O23 Pd1 N11 171.6(4) . .
N38 Pd1 N10 156.2(6) . .
O23 Pd1 N10 94.4(4) . .
N11 Pd1 N10 85.1(5) . .
N23 Pd2 O88A 170.2(4) . .
N23 Pd2 N66 85.5(7) . .
O88A Pd2 N66 95.6(5) . .
N23 Pd2 N24 87.3(5) . .
O88A Pd2 N24 93.5(4) . .
N66 Pd2 N24 166.5(6) . .
N61 Zn9 N7 164.6(5) . .
N61 Zn9 N8 88.9(3) . .
N7 Zn9 N8 89.5(3) . .
N61 Zn9 N8 88.9(3) . 7
N7 Zn9 N8 89.5(3) . 7
N8 Zn9 N8 168.0(5) . 7
C33A N24 C99 108.4(11) . .
C33A N24 C37 101.3(12) . .
C99 N24 C37 127.2(16) . .
C33A N24 Pd2 102.9(11) . .
C99 N24 Pd2 101.5(9) . .
C37 N24 Pd2 113.3(9) . .
C93 C36 C45 124.3(9) . .
C93 C36 C102 118.9(10) . .
C45 C36 C102 116.7(10) . .
C33 N23 C267 110.4(15) . .
C33 N23 C29 111.8(16) . .
C267 N23 C29 110.7(12) . .
C33 N23 Pd2 104.1(9) . .
C267 N23 Pd2 110.6(8) . .
C29 N23 Pd2 109.1(11) . .
C125 N11 C22 117.3(15) . .
C125 N11 C6 111.1(12) . .
C22 N11 C6 109.3(12) . .
C125 N11 Pd1 106.0(8) . .
C22 N11 Pd1 106.0(9) . .
C6 N11 Pd1 106.6(8) . .
C21 C22 N11 116.1(15) . .
C81 O23 Pd1 138.1(10) . .
N61 C45 C7 119.0(10) . .
N61 C45 C36 120.5(10) . .
C7 C45 C36 120.4(10) . .
C31 C76 C49 118.1(12) . .
C31 C76 C56 121.3(11) . .
C49 C76 C56 120.6(12) . .
C1 C56 C4 123.3(11) . .
C1 C56 C76 117.5(11) . .
C4 C56 C76 119.0(11) . .
C205 C18 C207 140.3(9) . .
C205 C18 C126 100.7(11) . .
C207 C18 C126 118.1(11) . .
C52 C52 C49 104.4(6) 7 .
C49 N7 C49 106.5(14) 7 .
C49 N7 Zn9 126.5(7) 7 .
C49 N7 Zn9 126.5(7) . .
N11 C125 C83 111.8(13) . .
C22 C21 N10 105.9(12) . .
C45 N61 C45 97.6(13) . 7
C45 N61 Zn9 131.2(7) . .
C45 N61 Zn9 131.2(7) 7 .
C9 N10 C21 111.6(12) . .
C9 N10 C127 109.4(15) . .
C21 N10 C127 105.6(12) . .
C9 N10 Pd1 121.5(9) . .
C21 N10 Pd1 109.5(8) . .
C127 N10 Pd1 97.2(9) . .
N8 C31 C76 131.6(12) . .
N8 C31 C84 105.9(12) . .
C76 C31 C84 122.6(10) . .
C126 N66 C88 109.6(17) . .
C126 N66 C11 116.9(16) . .
C88 N66 C11 100.9(15) . .
C126 N66 Pd2 120.5(12) . .
C88 N66 Pd2 106.8(11) . .
C11 N66 Pd2 99.9(9) . .
N7 C49 C76 128.6(12) . .
N7 C49 C52 112.4(10) . .
C76 C49 C52 118.7(11) . .
C125 C83 N38 98.9(13) . .
N23 C29 C33A 103.6(12) . .
C258 C105 C256 144(2) . .
C258 C105 C37 102.1(16) . .
C256 C105 C37 113(2) . .
O1 C81 C63 126.5(16) . .
O1 C81 O23 110.7(14) . .
C63 C81 O23 122.4(16) . .
N8 C93 C36 128.4(10) . .
N8 C93 C34 109.8(11) . .
C36 C93 C34 121.4(11) . .
C63 C2 C1 120.8(11) . .
C18 C126 N66 134(2) . .
C18 C126 C205 38.4(5) . .
N66 C126 C205 119.3(14) . .
C45 C7 C7 102.0(6) . 7
C34 C84 C31 109.9(12) . .
C84 C34 C93 105.3(11) . .
C10 C9 N10 112.8(12) . .
C251 C25 C252 116.2 . .
C251 C25 C26 119.0(5) . .
C252 C25 C26 123.5(5) . .
C93 N8 C31 109.1(12) . .
C93 N8 Zn9 126.1(8) . .
C31 N8 Zn9 124.6(9) . .
C105 C37 N24 140(3) . .
C105 C37 C258 37.9(9) . .
N24 C37 C258 137.7(13) . .
C257 C254 C253 110.9(6) . .
C257 C254 C258 132.7(7) . .
C253 C254 C258 116.2(4) . .
C282 C253 C254 119.6 . .
C282 C253 C252 120.7 . .
C254 C253 C252 118.3 . .
C25 C252 C253 125.2 . .
C18 C205 C272 96.1(9) . .
C18 C205 C126 40.9(7) . .
C272 C205 C126 135.1(10) . .
C105 C256 C282 102.4(12) . .
C25 C251 C257 116.2(4) . .
C10 C201 C206 122.5(6) . .
C18 C207 C301 125.3(8) . .
C105 C258 C254 109.4(14) . .
C105 C258 C37 40.0(9) . .
C254 C258 C37 148.4(9) . .
C254 C257 C251 132.1(8) . .
C272 C278 C203 123.1(7) . .
C253 C282 C256 126.5 . .
C206 C301 C207 105.1(8) . .
C25 C26 N38 122.4(11) . .
C131 N38 C83 98.7(11) . .
C131 N38 C26 94.9(15) . .
C83 N38 C26 95.8(14) . .
C131 N38 Pd1 120.2(13) . .
C83 N38 Pd1 119.8(12) . .
C26 N38 Pd1 121.6(8) . .
N23 C33 C88 110.2(15) . .
N24 C33A C29 117.3(16) . .
N66 C88 C33 110.0(16) . .
C102 C104 C108 114.0 . .
C36 C102 C104 110.8(5) . .
C36 C102 C111 141.1(5) . .
C104 C102 C111 108.1 . .
C112 C109 C111 120.8 . .
C112 C108 C104 123.7 . .
C109 C112 C108 126.9 . .
C109 C112 C46A 108.8 . .
C108 C112 C46A 124.2 . .
C109 C111 C102 126.3 . .
C278 C272 C206 110.5(8) . .
C278 C272 C205 121.4(8) . .
C206 C272 C205 127.2(7) . .
O88A C46A O89B 120.1(5) 3_575 .
O88A C46A C112 126.3(5) 3_575 .
O89B C46A C112 113.5 . .
C46A O88A Pd2 129.4(5) 3_575 .
C10 C203 C278 132.5(3) . .
C301 C206 C272 125.8(7) . .
C301 C206 C201 108.8(7) . .
C272 C206 C201 125.3(5) . .
C56 C4 C3B 118.7(8) . .
C63 C3B C4 122.8(8) . .
C201 C10 C203 105.4(4) . .
C201 C10 C9 130.2(9) . .
C203 C10 C9 124.1(8) . .
C81 C63 C2 122.4(15) . .
C81 C63 C3B 121.0(13) . .
C2 C63 C3B 116.5(12) . .
C56 C1 C2 117.6(12) . .

loop_
_geom_bond_atom_site_label_1
_geom_bond_atom_site_label_2
_geom_bond_distance
_geom_bond_site_symmetry_2
Pd1 N38 1.75(2) .
Pd1 O23 2.017(10) .
Pd1 N11 2.028(11) .
Pd1 N10 2.013(12) .
Pd2 N23 1.997(10) .
Pd2 O88A 2.028(7) .
Pd2 N66 2.086(12) .
Pd2 N24 2.097(13) .
Zn9 N61 1.988(14) .
Zn9 N7 2.002(12) .
Zn9 N8 2.044(9) .
Zn9 N8 2.044(9) 7
N24 C33A 1.38(2) .
N24 C99 1.412(13) .
N24 C37 1.59(2) .
O1 C81 1.187(16) .
C36 C93 1.419(14) .
C36 C45 1.427(13) .
C36 C102 1.454(10) .
N23 C33 1.434(14) .
N23 C267 1.438(12) .
N23 C29 1.46(2) .
N11 C125 1.425(15) .
N11 C22 1.447(14) .
N11 C6 1.507(14) .
C22 C21 1.421(14) .
O23 C81 1.315(14) .
C45 N61 1.393(13) .
C45 C7 1.392(12) .
C76 C31 1.401(15) .
C76 C49 1.418(12) .
C76 C56 1.467(12) .
C56 C1 1.328(14) .
C56 C4 1.342(10) .
C18 C205 1.278(7) .
C18 C207 1.328(9) .
C18 C126 1.346(13) .
C52 C52 1.44(2) 7
C52 C49 1.477(17) .
N7 C49 1.355(12) 7
N7 C49 1.355(12) .
C125 C83 1.516(18) .
C21 N10 1.567(15) .
N61 C45 1.393(13) 7
N10 C9 1.491(17) .
N10 C127 1.644(18) .
C31 N8 1.329(10) .
C31 C84 1.526(16) .
N66 C126 1.370(14) .
N66 C88 1.451(19) .
N66 C11 1.483(18) .
C83 N38 1.540(16) .
C29 C33A 1.61(2) .
C105 C258 1.261(16) .
C105 C256 1.270(16) .
C105 C37 1.320(14) .
C81 C63 1.262(17) .
C93 N8 1.306(12) .
C93 C34 1.514(14) .
C2 C63 1.368(12) .
C2 C1 1.501(15) .
C126 C205 2.021(15) .
C7 C7 1.518(18) 7
C84 C34 1.230(13) .
C9 C10 1.467(14) .
C25 C251 1.2826 .
C25 C252 1.3293 .
C25 C26 1.481(18) .
C131 N38 1.459(11) .
C37 C258 2.01(3) .
C254 C257 1.245(11) .
C254 C253 1.3852 .
C254 C258 1.496(13) .
C253 C282 1.2869 .
C253 C252 1.4111 .
C205 C272 1.471(8) .
C256 C282 1.4772 .
C251 C257 1.418(15) .
C201 C10 1.360(6) .
C201 C206 1.533(8) .
C207 C301 1.352(9) .
C278 C272 1.251(9) .
C278 C203 1.464(10) .
C301 C206 1.336(9) .
C26 N38 1.61(2) .
C33 C88 1.52(2) .
C104 C102 1.4725 .
C104 C108 1.5542 .
C102 C111 1.4967 .
C109 C112 1.1144 .
C109 C111 1.3830 .
C108 C112 1.2267 .
C112 C46A 1.4308 .
C272 C206 1.430(11) .
C46A O88A 1.196(13) 3_575
C46A O89B 1.2922 .
O88A C46A 1.196(15) 3_575
C203 C10 1.3959 .
C4 C3B 1.4191 .
C3B C63 1.392(16) .
